data_2108806
loop_
_publ_author_name
'Konieczny, Krzysztof A.'
'Bakowicz, Julia'
'Paliwoda, Damian'
'Warren, Mark R.'
'Ciesielski, Arkadiusz'
'Cyra\'nski, Micha\/l K.'
'Turowska-Tyrk, Ilona'

_publ_section_title
;
 Structural reasons for the formation of multicomponent products and the
 influence of high pressure
;
_journal_issue 3
_journal_name_full 'Acta Crystallographica Section B'
_journal_page_first
;
;
_journal_paper_doi 10.1107/S2052520621004492
_journal_volume 77
_journal_year 2021
_chemical_absolute_configuration syn
_chemical_formula_sum 'C31 H39 N O3'
_chemical_formula_weight 473.63
_space_group_crystal_system orthorhombic
_space_group_IT_number 19
_space_group_name_Hall 'P 2ac 2ab'
_space_group_name_H-M_alt 'P 21 21 21'
_atom_sites_solution_hydrogens geom
_atom_sites_solution_primary direct
_atom_sites_solution_secondary difmap
_audit_creation_method SHELXL-2014/7
_cell_angle_alpha 90
_cell_angle_beta 90
_cell_angle_gamma 90
_cell_formula_units_Z 4
_cell_length_a 6.2711(3)
_cell_length_b 13.7242(7)
_cell_length_c 32.5405(13)
_cell_measurement_reflns_used 3644
_cell_measurement_temperature 299(2)
_cell_measurement_theta_max 21.0670
_cell_measurement_theta_min 1.6090
_cell_volume 2800.6(2)
_computing_cell_refinement 'CrysAlisPro (Rigaku OD, 2015)'
_computing_data_collection 'CrysAlisPro (Agilent Technologies, 2014)'
_computing_data_reduction 'CrysAlisPro (Rigaku OD, 2015)'
_computing_molecular_graphics 'ORTEP-3 for Windows (Farrugia, 2012)'
_computing_publication_material 'SHELXL 2014/7 (Sheldrick, 2015)'
_computing_structure_refinement 'SHELXL 2014/7 (Sheldrick, 2015)'
_computing_structure_solution 'SHELXT 2014/5 (Sheldrick, 2014)'
_diffrn_ambient_temperature 299(2)
_diffrn_detector_area_resol_mean 15.9718
_diffrn_measured_fraction_theta_full 0.996
_diffrn_measured_fraction_theta_max 0.997
_diffrn_measurement_device_type 'KM4 with Eos CCD'
_diffrn_measurement_method '\w scans'
_diffrn_radiation_monochromator graphite
_diffrn_radiation_source 'fine-focus sealed tube'
_diffrn_radiation_type MoK\a
_diffrn_radiation_wavelength 0.71073
_diffrn_reflns_av_R_equivalents 0.0775
_diffrn_reflns_av_unetI/netI 0.0941
_diffrn_reflns_Laue_measured_fraction_full 0.996
_diffrn_reflns_Laue_measured_fraction_max 0.997
_diffrn_reflns_limit_h_max 7
_diffrn_reflns_limit_h_min -7
_diffrn_reflns_limit_k_max 16
_diffrn_reflns_limit_k_min -14
_diffrn_reflns_limit_l_max 40
_diffrn_reflns_limit_l_min -39
_diffrn_reflns_number 25271
_diffrn_reflns_point_group_measured_fraction_full 0.985
_diffrn_reflns_point_group_measured_fraction_max 0.982
_diffrn_reflns_theta_full 25.242
_diffrn_reflns_theta_max 25.997
_diffrn_reflns_theta_min 1.610
_exptl_absorpt_coefficient_mu 0.071
_exptl_absorpt_correction_T_max 1.000
_exptl_absorpt_correction_T_min 0.88184
_exptl_absorpt_correction_type multi-scan
_exptl_absorpt_process_details 'Scale3 AbsPack (Rigaku OD, 2015)'
_exptl_crystal_colour colourless
_exptl_crystal_density_diffrn 1.123
_exptl_crystal_description block
_exptl_crystal_F_000 1024
_exptl_crystal_size_max 0.200
_exptl_crystal_size_mid 0.120
_exptl_crystal_size_min 0.100
_refine_diff_density_max 0.129
_refine_diff_density_min -0.151
_refine_diff_density_rms 0.031
_refine_ls_abs_structure_details
;
The absolute configuration was assigned to agree with that of its
precursor (S)-(-)-1-phenylethaneamine at the chiral centre C25.
;
_refine_ls_abs_structure_Flack 0.8(10)
_refine_ls_extinction_method none
_refine_ls_goodness_of_fit_ref 1.052
_refine_ls_hydrogen_treatment constr
_refine_ls_matrix_type full
_refine_ls_number_parameters 411
_refine_ls_number_reflns 5416
_refine_ls_number_restraints 300
_refine_ls_restrained_S_all 1.032
_refine_ls_R_factor_all 0.1554
_refine_ls_R_factor_gt 0.0691
_refine_ls_shift/su_max 0.000
_refine_ls_shift/su_mean 0.000
_refine_ls_structure_factor_coef Fsqd
_refine_ls_weighting_details 'w=1/[\s^2^(Fo^2^)+(0.0392P)^2^] where P=(Fo^2^+2Fc^2^)/3'
_refine_ls_weighting_scheme calc
_refine_ls_wR_factor_gt 0.1079
_refine_ls_wR_factor_ref 0.1335
_reflns_Friedel_coverage 0.710
_reflns_Friedel_fraction_full 0.970
_reflns_Friedel_fraction_max 0.963
_reflns_number_gt 2804
_reflns_number_total 5416
_reflns_threshold_expression 'I > 2\s(I)'
_cod_data_source_file eb5068sup1.cif
_cod_data_source_block 140minUV
_cod_database_code 2108806
_shelx_shelxl_version_number 2014/7
_shelx_space_group_comment
;
The symmetry employed for this shelxl refinement is uniquely defined
by the following loop, which should always be used as a source of
symmetry information in preference to the above space-group names.
They are only intended as comments.
;
_shelx_estimated_absorpt_t_min 0.986
_shelx_estimated_absorpt_t_max 0.993

loop_
_space_group_symop_operation_xyz
'x, y, z'
'-x+1/2, -y, z+1/2'
'-x, y+1/2, -z+1/2'
'x+1/2, -y+1/2, -z'

loop_
_atom_site_label
_atom_site_type_symbol
_atom_site_fract_x
_atom_site_fract_y
_atom_site_fract_z
_atom_site_U_iso_or_equiv
_atom_site_adp_type
_atom_site_occupancy
_atom_site_site_symmetry_order
_atom_site_calc_flag
_atom_site_refinement_flags_posn
_atom_site_refinement_flags_adp
_atom_site_refinement_flags_occupancy
_atom_site_disorder_assembly
_atom_site_disorder_group
O1 O 1.0366(10) 0.2455(4) 0.63034(15) 0.087(2) Uani 0.882(7) 1 d D U P A 1
O2 O 0.6209(5) 0.6313(2) 0.51675(10) 0.0590(9) Uani 0.882(7) 1 d D U P A 1
O3 O 0.3198(6) 0.6195(3) 0.55168(9) 0.0712(10) Uani 0.882(7) 1 d D U P A 1
C1 C 0.8156(14) 0.2773(6) 0.6880(2) 0.049(2) Uani 0.882(7) 1 d D U P A 1
C2 C 0.8830(19) 0.3425(7) 0.7181(3) 0.057(2) Uani 0.882(7) 1 d D U P A 1
C3 C 0.8223(17) 0.3265(8) 0.7587(3) 0.060(3) Uani 0.882(7) 1 d D U P A 1
H3 H 0.8685 0.3697 0.7788 0.072 Uiso 0.882(7) 1 calc R U P A 1
C4 C 0.6963(17) 0.2491(8) 0.7699(2) 0.056(3) Uani 0.882(7) 1 d D U P A 1
C5 C 0.629(2) 0.1865(9) 0.7393(2) 0.056(2) Uani 0.882(7) 1 d D U P A 1
H5 H 0.5431 0.1339 0.7463 0.067 Uiso 0.882(7) 1 calc R U P A 1
C6 C 0.6859(15) 0.1989(6) 0.6984(2) 0.048(2) Uani 0.882(7) 1 d D U P A 1
C7 C 0.8878(14) 0.2922(6) 0.6441(2) 0.063(2) Uani 0.882(7) 1 d D U P A 1
C8 C 0.7793(13) 0.3662(5) 0.6180(2) 0.049(2) Uani 0.882(7) 1 d D U P A 1
C9 C 0.8772(10) 0.3958(4) 0.58193(19) 0.0530(16) Uani 0.882(7) 1 d D U P A 1
H9 H 1.0029 0.3660 0.5735 0.064 Uiso 0.882(7) 1 calc R U P A 1
C10 C 0.7896(10) 0.4688(4) 0.55864(18) 0.0534(16) Uani 0.882(7) 1 d D U P A 1
H10 H 0.8594 0.4895 0.5350 0.064 Uiso 0.882(7) 1 calc R U P A 1
C11 C 0.6000(11) 0.5119(4) 0.56974(17) 0.047(2) Uani 0.882(7) 1 d D U P A 1
C12 C 0.4961(12) 0.4805(5) 0.6050(2) 0.055(2) Uani 0.882(7) 1 d D U P A 1
H12 H 0.3646 0.5068 0.6122 0.066 Uiso 0.882(7) 1 calc R U P A 1
C13 C 0.5898(12) 0.4098(5) 0.6293(2) 0.058(2) Uani 0.882(7) 1 d D U P A 1
H13 H 0.5240 0.3914 0.6537 0.070 Uiso 0.882(7) 1 calc R U P A 1
C14 C 0.5063(9) 0.5945(3) 0.54446(14) 0.0510(12) Uani 0.882(7) 1 d D U P A 1
C15 C 1.0217(16) 0.4284(7) 0.7071(4) 0.067(3) Uani 0.882(7) 1 d D U P A 1
H15 H 1.0354 0.4293 0.6771 0.080 Uiso 0.882(7) 1 calc R U P A 1
C16 C 1.2454(16) 0.4171(8) 0.7248(4) 0.077(3) Uani 0.882(7) 1 d D U P A 1
H16A H 1.3301 0.4726 0.7173 0.116 Uiso 0.882(7) 1 calc R U P A 1
H16B H 1.2371 0.4126 0.7542 0.116 Uiso 0.882(7) 1 calc R U P A 1
H16C H 1.3099 0.3591 0.7140 0.116 Uiso 0.882(7) 1 calc R U P A 1
C17 C 0.9233(17) 0.5251(6) 0.7199(3) 0.098(3) Uani 0.882(7) 1 d D U P A 1
H17A H 1.0169 0.5774 0.7123 0.147 Uiso 0.882(7) 1 calc R U P A 1
H17B H 0.7884 0.5333 0.7064 0.147 Uiso 0.882(7) 1 calc R U P A 1
H17C H 0.9025 0.5256 0.7491 0.147 Uiso 0.882(7) 1 calc R U P A 1
C18 C 0.6349(17) 0.2282(8) 0.8144(2) 0.080(3) Uani 0.882(7) 1 d D U P A 1
H18 H 0.6422 0.1571 0.8167 0.096 Uiso 0.882(7) 1 calc R U P A 1
C19 C 0.7880(13) 0.2640(6) 0.8460(2) 0.101(3) Uani 0.882(7) 1 d D U P A 1
H19A H 0.9303 0.2459 0.8383 0.152 Uiso 0.882(7) 1 calc R U P A 1
H19B H 0.7783 0.3337 0.8479 0.152 Uiso 0.882(7) 1 calc R U P A 1
H19C H 0.7540 0.2355 0.8721 0.152 Uiso 0.882(7) 1 calc R U P A 1
C20 C 0.4083(12) 0.2516(6) 0.8229(2) 0.099(3) Uani 0.882(7) 1 d D U P A 1
H20A H 0.3206 0.2261 0.8012 0.149 Uiso 0.882(7) 1 calc R U P A 1
H20B H 0.3666 0.2229 0.8486 0.149 Uiso 0.882(7) 1 calc R U P A 1
H20C H 0.3909 0.3210 0.8244 0.149 Uiso 0.882(7) 1 calc R U P A 1
C21 C 0.6085(12) 0.1281(5) 0.66565(19) 0.067(2) Uani 0.882(7) 1 d D U P A 1
H21 H 0.5917 0.1651 0.6401 0.080 Uiso 0.882(7) 1 calc R U P A 1
C22 C 0.7733(12) 0.0497(5) 0.65774(19) 0.091(3) Uani 0.882(7) 1 d D U P A 1
H22A H 0.7215 0.0059 0.6370 0.136 Uiso 0.882(7) 1 calc R U P A 1
H22B H 0.9035 0.0793 0.6485 0.136 Uiso 0.882(7) 1 calc R U P A 1
H22C H 0.7995 0.0143 0.6827 0.136 Uiso 0.882(7) 1 calc R U P A 1
C23 C 0.3921(12) 0.0815(5) 0.6755(2) 0.094(3) Uani 0.882(7) 1 d D U P A 1
H23A H 0.2887 0.1317 0.6804 0.140 Uiso 0.882(7) 1 calc R U P A 1
H23B H 0.3470 0.0423 0.6526 0.140 Uiso 0.882(7) 1 calc R U P A 1
H23C H 0.4053 0.0413 0.6995 0.140 Uiso 0.882(7) 1 calc R U P A 1
O1D O 1.094(6) 0.286(3) 0.6418(13) 0.080(12) Uiso 0.118(7) 1 d D U P A 2
O2D O 0.6209(5) 0.6313(2) 0.51675(10) 0.0590(9) Uani 0.118(7) 1 d D U P A 2
O3D O 0.3198(6) 0.6195(3) 0.55168(9) 0.0712(10) Uani 0.118(7) 1 d D U P A 2
C1D C 0.803(10) 0.289(4) 0.6902(12) 0.049(14) Uiso 0.118(7) 1 d D U P A 2
C2D C 0.910(13) 0.344(5) 0.7192(15) 0.047(14) Uiso 0.118(7) 1 d D U P A 2
C3D C 0.866(12) 0.321(5) 0.7605(15) 0.040(13) Uiso 0.118(7) 1 d D U P A 2
H3D H 0.9282 0.3576 0.7813 0.049 Uiso 0.118(7) 1 calc R U P A 2
C4D C 0.728(11) 0.242(5) 0.7706(13) 0.043(13) Uiso 0.118(7) 1 d D U P A 2
C5D C 0.618(16) 0.193(7) 0.7397(13) 0.060(14) Uiso 0.118(7) 1 d D U P A 2
H5D H 0.5176 0.1459 0.7464 0.072 Uiso 0.118(7) 1 calc R U P A 2
C6D C 0.660(12) 0.215(5) 0.6992(13) 0.049(14) Uiso 0.118(7) 1 d D U P A 2
C7D C 0.866(7) 0.282(3) 0.6436(12) 0.061(14) Uiso 0.118(7) 1 d D U P A 2
C8D C 0.776(7) 0.370(3) 0.6204(11) 0.051(14) Uiso 0.118(7) 1 d D U P A 2
C9D C 0.905(7) 0.424(2) 0.5942(10) 0.054(13) Uiso 0.118(7) 1 d D U P A 2
H9D H 1.0504 0.4106 0.5933 0.065 Uiso 0.118(7) 1 calc R U P A 2
C10D C 0.823(6) 0.497(2) 0.5693(10) 0.061(13) Uiso 0.118(7) 1 d D U P A 2
H10D H 0.9121 0.5318 0.5520 0.073 Uiso 0.118(7) 1 calc R U P A 2
C11D C 0.603(6) 0.5174(15) 0.5704(7) 0.048(14) Uiso 0.118(7) 1 d D U P A 2
C12D C 0.479(7) 0.463(3) 0.5968(12) 0.050(13) Uiso 0.118(7) 1 d D U P A 2
H12D H 0.3330 0.4754 0.5980 0.060 Uiso 0.118(7) 1 calc R U P A 2
C13D C 0.560(7) 0.390(3) 0.6216(15) 0.040(13) Uiso 0.118(7) 1 d D U P A 2
H13D H 0.4711 0.3549 0.6390 0.049 Uiso 0.118(7) 1 calc R U P A 2
C14D C 0.5063(9) 0.5945(3) 0.54446(14) 0.0510(12) Uani 0.118(7) 1 d D U P A 2
C15D C 1.058(11) 0.426(4) 0.708(2) 0.055(14) Uiso 0.118(7) 1 d D U P A 2
H15D H 1.1137 0.4094 0.6810 0.066 Uiso 0.118(7) 1 calc R U P A 2
C16D C 1.248(12) 0.431(6) 0.736(3) 0.07(2) Uiso 0.118(7) 1 d D U P A 2
H16D H 1.3372 0.4843 0.7274 0.099 Uiso 0.118(7) 1 calc R U P A 2
H16E H 1.2031 0.4399 0.7635 0.099 Uiso 0.118(7) 1 calc R U P A 2
H16F H 1.3273 0.3710 0.7334 0.099 Uiso 0.118(7) 1 calc R U P A 2
C17D C 0.937(15) 0.523(5) 0.702(2) 0.09(2) Uiso 0.118(7) 1 d D U P A 2
H17D H 0.8172 0.5123 0.6842 0.142 Uiso 0.118(7) 1 calc R U P A 2
H17E H 0.8866 0.5460 0.7283 0.142 Uiso 0.118(7) 1 calc R U P A 2
H17F H 1.0306 0.5702 0.6902 0.142 Uiso 0.118(7) 1 calc R U P A 2
C18D C 0.654(10) 0.219(5) 0.8157(13) 0.064(14) Uiso 0.118(7) 1 d D U P A 2
H18D H 0.5753 0.1573 0.8154 0.076 Uiso 0.118(7) 1 calc R U P A 2
C19D C 0.834(10) 0.210(5) 0.8464(18) 0.099(14) Uiso 0.118(7) 1 d D U P A 2
H19D H 0.9273 0.1580 0.8383 0.149 Uiso 0.118(7) 1 calc R U P A 2
H19E H 0.9123 0.2699 0.8474 0.149 Uiso 0.118(7) 1 calc R U P A 2
H19F H 0.7762 0.1961 0.8731 0.149 Uiso 0.118(7) 1 calc R U P A 2
C20D C 0.498(10) 0.301(4) 0.8271(18) 0.12(2) Uiso 0.118(7) 1 d D U P A 2
H20D H 0.3869 0.3047 0.8069 0.173 Uiso 0.118(7) 1 calc R U P A 2
H20E H 0.4374 0.2884 0.8536 0.173 Uiso 0.118(7) 1 calc R U P A 2
H20F H 0.5736 0.3622 0.8279 0.173 Uiso 0.118(7) 1 calc R U P A 2
C21D C 0.587(8) 0.160(4) 0.6602(14) 0.081(14) Uiso 0.118(7) 1 d D U P A 2
H21D H 0.4634 0.1941 0.6489 0.097 Uiso 0.118(7) 1 calc R U P A 2
C22D C 0.778(7) 0.181(3) 0.6324(12) 0.107(17) Uiso 0.118(7) 1 d D U P A 2
H22D H 0.8874 0.1321 0.6362 0.128 Uiso 0.118(7) 1 calc R U P A 2
H22E H 0.7341 0.1804 0.6038 0.128 Uiso 0.118(7) 1 calc R U P A 2
C23D C 0.523(12) 0.056(4) 0.668(2) 0.14(2) Uiso 0.118(7) 1 d D U P A 2
H23D H 0.4011 0.0551 0.6857 0.213 Uiso 0.118(7) 1 calc R U P A 2
H23E H 0.4867 0.0259 0.6422 0.213 Uiso 0.118(7) 1 calc R U P A 2
H23F H 0.6387 0.0219 0.6804 0.213 Uiso 0.118(7) 1 calc R U P A 2
N1 N 0.0361(5) 0.6693(2) 0.49147(9) 0.0489(10) Uani 1 1 d . . . . .
H1A H 0.1369 0.6477 0.5084 0.059 Uiso 1 1 calc R U . . .
H1B H -0.0915 0.6528 0.5012 0.059 Uiso 1 1 calc R U . . .
H1C H 0.0447 0.7339 0.4895 0.059 Uiso 1 1 calc R U . . .
C24 C 0.2792(9) 0.6599(4) 0.43248(15) 0.0773(17) Uani 1 1 d . . . . .
H24A H 0.3917 0.6437 0.4513 0.116 Uiso 1 1 calc R U . . .
H24B H 0.2744 0.7292 0.4288 0.116 Uiso 1 1 calc R U . . .
H24C H 0.3053 0.6289 0.4065 0.116 Uiso 1 1 calc R U . . .
C25 C 0.0671(8) 0.6247(3) 0.44975(13) 0.0563(13) Uani 1 1 d . . . . .
H25 H -0.0462 0.6494 0.4318 0.068 Uiso 1 1 calc R U . . .
C26 C 0.0433(9) 0.5164(4) 0.45214(14) 0.0577(14) Uani 1 1 d . . . . .
C27 C -0.1433(10) 0.4726(4) 0.43978(15) 0.0780(17) Uani 1 1 d . . . . .
H27 H -0.2555 0.5110 0.4305 0.094 Uiso 1 1 calc R U . . .
C28 C -0.1667(14) 0.3726(6) 0.4410(2) 0.109(3) Uani 1 1 d . . . . .
H28 H -0.2936 0.3440 0.4324 0.130 Uiso 1 1 calc R U . . .
C29 C -0.0051(18) 0.3166(6) 0.4546(2) 0.122(3) Uani 1 1 d . . . . .
H29 H -0.0214 0.2493 0.4553 0.146 Uiso 1 1 calc R U . . .
C30 C 0.1813(15) 0.3570(5) 0.4672(2) 0.109(2) Uani 1 1 d . . . . .
H30 H 0.2923 0.3177 0.4763 0.130 Uiso 1 1 calc R U . . .
C31 C 0.2052(11) 0.4583(4) 0.46630(16) 0.0831(18) Uani 1 1 d . . . . .
H31 H 0.3317 0.4863 0.4754 0.100 Uiso 1 1 calc R U . . .

loop_
_atom_site_aniso_label
_atom_site_aniso_U_11
_atom_site_aniso_U_22
_atom_site_aniso_U_33
_atom_site_aniso_U_23
_atom_site_aniso_U_13
_atom_site_aniso_U_12
O1 0.104(4) 0.085(4) 0.071(3) 0.025(3) 0.036(3) 0.049(4)
O2 0.057(2) 0.060(2) 0.0600(19) 0.0233(17) 0.0036(18) 0.0005(18)
O3 0.055(2) 0.100(3) 0.059(2) 0.0250(19) 0.003(2) 0.023(2)
C1 0.056(4) 0.044(4) 0.047(4) 0.013(3) 0.002(3) 0.016(3)
C2 0.061(5) 0.049(4) 0.059(4) 0.012(3) 0.004(4) 0.005(3)
C3 0.064(7) 0.058(4) 0.057(4) -0.002(3) -0.004(4) 0.001(5)
C4 0.056(5) 0.065(5) 0.046(4) 0.010(3) 0.005(3) 0.008(4)
C5 0.062(4) 0.055(4) 0.051(4) 0.013(3) 0.000(3) 0.000(4)
C6 0.051(4) 0.045(4) 0.047(4) 0.010(3) -0.007(3) 0.009(4)
C7 0.075(5) 0.057(4) 0.056(4) 0.011(3) 0.005(4) 0.005(4)
C8 0.059(4) 0.048(4) 0.039(3) 0.010(3) 0.006(3) 0.007(3)
C9 0.054(4) 0.054(4) 0.051(4) 0.003(3) 0.011(3) 0.009(3)
C10 0.060(4) 0.056(4) 0.045(3) 0.013(3) 0.005(3) 0.007(3)
C11 0.050(4) 0.045(3) 0.045(3) 0.009(2) -0.005(3) 0.004(3)
C12 0.052(4) 0.067(4) 0.046(4) 0.014(4) 0.008(3) 0.005(3)
C13 0.061(5) 0.072(5) 0.043(4) 0.020(4) 0.010(4) 0.007(4)
C14 0.054(3) 0.055(3) 0.044(3) 0.005(2) -0.007(3) 0.002(3)
C15 0.068(6) 0.068(5) 0.065(4) 0.008(3) -0.005(4) -0.006(4)
C16 0.074(5) 0.084(6) 0.074(8) -0.008(5) 0.007(5) -0.003(4)
C17 0.076(5) 0.059(4) 0.159(10) 0.005(6) 0.010(7) -0.003(4)
C18 0.082(6) 0.105(6) 0.052(4) -0.005(4) 0.011(4) 0.010(5)
C19 0.103(6) 0.150(8) 0.051(4) -0.002(5) -0.002(4) 0.005(6)
C20 0.091(6) 0.138(7) 0.070(5) -0.009(4) 0.033(4) -0.014(6)
C21 0.092(6) 0.057(4) 0.050(4) 0.008(3) -0.014(4) -0.008(4)
C22 0.126(7) 0.080(5) 0.067(4) -0.022(4) -0.001(4) 0.017(5)
C23 0.095(6) 0.101(5) 0.084(5) -0.003(4) -0.016(5) -0.034(5)
O2D 0.057(2) 0.060(2) 0.0600(19) 0.0233(17) 0.0036(18) 0.0005(18)
O3D 0.055(2) 0.100(3) 0.059(2) 0.0250(19) 0.003(2) 0.023(2)
C14D 0.054(3) 0.055(3) 0.044(3) 0.005(2) -0.007(3) 0.002(3)
N1 0.049(2) 0.053(2) 0.045(2) 0.0095(18) 0.000(2) 0.0009(18)
C24 0.097(5) 0.086(4) 0.050(3) -0.002(3) 0.020(3) -0.006(3)
C25 0.059(4) 0.070(3) 0.040(3) 0.006(3) -0.008(3) 0.002(3)
C26 0.069(4) 0.064(3) 0.040(3) -0.005(3) 0.000(3) -0.001(3)
C27 0.080(5) 0.089(5) 0.065(4) -0.014(3) 0.002(3) -0.011(4)
C28 0.128(7) 0.101(6) 0.097(5) -0.034(5) 0.028(5) -0.042(5)
C29 0.180(11) 0.075(6) 0.112(6) -0.011(5) 0.043(7) -0.028(6)
C30 0.145(8) 0.075(5) 0.106(5) 0.002(4) 0.007(5) 0.016(5)
C31 0.092(5) 0.074(4) 0.083(4) -0.003(3) -0.007(4) -0.001(4)

loop_
_atom_type_symbol
_atom_type_description
_atom_type_scat_dispersion_real
_atom_type_scat_dispersion_imag
_atom_type_scat_source
C C 0.0033 0.0016 'International Tables Vol C Tables 4.2.6.8 and 6.1.1.4'
H H 0.0000 0.0000 'International Tables Vol C Tables 4.2.6.8 and 6.1.1.4'
N N 0.0061 0.0033 'International Tables Vol C Tables 4.2.6.8 and 6.1.1.4'
O O 0.0106 0.0060 'International Tables Vol C Tables 4.2.6.8 and 6.1.1.4'

loop_
_geom_angle_atom_site_label_1
_geom_angle_atom_site_label_2
_geom_angle_atom_site_label_3
_geom_angle
_geom_angle_site_symmetry_1
_geom_angle_site_symmetry_3
_geom_angle_publ_flag
C2 C1 C6 120.4(5) . . ?
C2 C1 C7 119.1(6) . . ?
C6 C1 C7 120.5(6) . . ?
C1 C2 C3 118.8(6) . . ?
C1 C2 C15 120.7(7) . . ?
C3 C2 C15 120.4(7) . . ?
C4 C3 C2 122.2(7) . . ?
C4 C3 H3 118.9 . . ?
C2 C3 H3 118.9 . . ?
C3 C4 C5 117.6(6) . . ?
C3 C4 C18 122.9(7) . . ?
C5 C4 C18 119.5(7) . . ?
C4 C5 C6 122.6(6) . . ?
C4 C5 H5 118.7 . . ?
C6 C5 H5 118.7 . . ?
C5 C6 C1 118.5(6) . . ?
C5 C6 C21 120.8(6) . . ?
C1 C6 C21 120.8(5) . . ?
O1 C7 C8 119.9(6) . . ?
O1 C7 C1 120.4(6) . . ?
C8 C7 C1 119.7(6) . . ?
C13 C8 C9 118.6(5) . . ?
C13 C8 C7 122.5(6) . . ?
C9 C8 C7 118.8(6) . . ?
C10 C9 C8 120.3(5) . . ?
C10 C9 H9 119.8 . . ?
C8 C9 H9 119.8 . . ?
C9 C10 C11 121.0(5) . . ?
C9 C10 H10 119.5 . . ?
C11 C10 H10 119.5 . . ?
C10 C11 C12 119.3(5) . . ?
C10 C11 C14 120.9(5) . . ?
C12 C11 C14 119.8(6) . . ?
C13 C12 C11 119.4(6) . . ?
C13 C12 H12 120.3 . . ?
C11 C12 H12 120.3 . . ?
C8 C13 C12 121.2(6) . . ?
C8 C13 H13 119.4 . . ?
C12 C13 H13 119.4 . . ?
O3 C14 O2 124.2(4) . . ?
O3 C14 C11 118.0(5) . . ?
O2 C14 C11 117.8(5) . . ?
C2 C15 C17 112.5(7) . . ?
C2 C15 C16 111.2(6) . . ?
C17 C15 C16 110.9(7) . . ?
C2 C15 H15 107.3 . . ?
C17 C15 H15 107.3 . . ?
C16 C15 H15 107.3 . . ?
C15 C16 H16A 109.5 . . ?
C15 C16 H16B 109.5 . . ?
H16A C16 H16B 109.5 . . ?
C15 C16 H16C 109.5 . . ?
H16A C16 H16C 109.5 . . ?
H16B C16 H16C 109.5 . . ?
C15 C17 H17A 109.5 . . ?
C15 C17 H17B 109.5 . . ?
H17A C17 H17B 109.5 . . ?
C15 C17 H17C 109.5 . . ?
H17A C17 H17C 109.5 . . ?
H17B C17 H17C 109.5 . . ?
C20 C18 C19 114.7(7) . . ?
C20 C18 C4 112.2(7) . . ?
C19 C18 C4 115.5(7) . . ?
C20 C18 H18 104.3 . . ?
C19 C18 H18 104.3 . . ?
C4 C18 H18 104.3 . . ?
C18 C19 H19A 109.5 . . ?
C18 C19 H19B 109.5 . . ?
H19A C19 H19B 109.5 . . ?
C18 C19 H19C 109.5 . . ?
H19A C19 H19C 109.5 . . ?
H19B C19 H19C 109.5 . . ?
C18 C20 H20A 109.5 . . ?
C18 C20 H20B 109.5 . . ?
H20A C20 H20B 109.5 . . ?
C18 C20 H20C 109.5 . . ?
H20A C20 H20C 109.5 . . ?
H20B C20 H20C 109.5 . . ?
C22 C21 C6 110.8(6) . . ?
C22 C21 C23 110.1(6) . . ?
C6 C21 C23 113.7(6) . . ?
C22 C21 H21 107.3 . . ?
C6 C21 H21 107.3 . . ?
C23 C21 H21 107.3 . . ?
C21 C22 H22A 109.5 . . ?
C21 C22 H22B 109.5 . . ?
H22A C22 H22B 109.5 . . ?
C21 C22 H22C 109.5 . . ?
H22A C22 H22C 109.5 . . ?
H22B C22 H22C 109.5 . . ?
C21 C23 H23A 109.5 . . ?
C21 C23 H23B 109.5 . . ?
H23A C23 H23B 109.5 . . ?
C21 C23 H23C 109.5 . . ?
H23A C23 H23C 109.5 . . ?
H23B C23 H23C 109.5 . . ?
C2D C1D C6D 125(3) . . ?
C2D C1D C7D 125(3) . . ?
C6D C1D C7D 108(2) . . ?
C1D C2D C3D 116(3) . . ?
C1D C2D C15D 123(3) . . ?
C3D C2D C15D 121(3) . . ?
C2D C3D C4D 120(3) . . ?
C2D C3D H3D 119.8 . . ?
C4D C3D H3D 119.8 . . ?
C5D C4D C3D 120(3) . . ?
C5D C4D C18D 116(3) . . ?
C3D C4D C18D 123(3) . . ?
C6D C5D C4D 120(3) . . ?
C6D C5D H5D 120.2 . . ?
C4D C5D H5D 120.2 . . ?
C5D C6D C1D 119(3) . . ?
C5D C6D C21D 129(3) . . ?
C1D C6D C21D 112(2) . . ?
O1D C7D C22D 113(3) . . ?
O1D C7D C8D 108(3) . . ?
C22D C7D C8D 118(3) . . ?
O1D C7D C1D 107(3) . . ?
C22D C7D C1D 101(2) . . ?
C8D C7D C1D 110(3) . . ?
C13D C8D C9D 119(3) . . ?
C13D C8D C7D 120(3) . . ?
C9D C8D C7D 121(3) . . ?
C8D C9D C10D 122(3) . . ?
C8D C9D H9D 119.1 . . ?
C10D C9D H9D 119.1 . . ?
C9D C10D C11D 120(3) . . ?
C9D C10D H10D 120.1 . . ?
C11D C10D H10D 120.1 . . ?
C12D C11D C10D 117(2) . . ?
C12D C11D C14D 121(2) . . ?
C10D C11D C14D 122(2) . . ?
C11D C12D C13D 123(3) . . ?
C11D C12D H12D 118.4 . . ?
C13D C12D H12D 118.4 . . ?
C12D C13D C8D 119(3) . . ?
C12D C13D H13D 120.3 . . ?
C8D C13D H13D 120.3 . . ?
O3D C14D O2D 124.2(4) . . ?
O3D C14D C11D 118.3(15) . . ?
O2D C14D C11D 117.5(15) . . ?
C16D C15D C2D 113(4) . . ?
C16D C15D C17D 116(4) . . ?
C2D C15D C17D 112(4) . . ?
C16D C15D H15D 105.1 . . ?
C2D C15D H15D 105.1 . . ?
C17D C15D H15D 105.1 . . ?
C15D C16D H16D 109.5 . . ?
C15D C16D H16E 109.5 . . ?
H16D C16D H16E 109.5 . . ?
C15D C16D H16F 109.5 . . ?
H16D C16D H16F 109.5 . . ?
H16E C16D H16F 109.5 . . ?
C15D C17D H17D 109.5 . . ?
C15D C17D H17E 109.5 . . ?
H17D C17D H17E 109.5 . . ?
C15D C17D H17F 109.5 . . ?
H17D C17D H17F 109.5 . . ?
H17E C17D H17F 109.5 . . ?
C19D C18D C20D 112(4) . . ?
C19D C18D C4D 115(3) . . ?
C20D C18D C4D 105(3) . . ?
C19D C18D H18D 108.3 . . ?
C20D C18D H18D 108.3 . . ?
C4D C18D H18D 108.3 . . ?
C18D C19D H19D 109.5 . . ?
C18D C19D H19E 109.5 . . ?
H19D C19D H19E 109.5 . . ?
C18D C19D H19F 109.5 . . ?
H19D C19D H19F 109.5 . . ?
H19E C19D H19F 109.5 . . ?
C18D C20D H20D 109.5 . . ?
C18D C20D H20E 109.5 . . ?
H20D C20D H20E 109.5 . . ?
C18D C20D H20F 109.5 . . ?
H20D C20D H20F 109.5 . . ?
H20E C20D H20F 109.5 . . ?
C23D C21D C22D 120(4) . . ?
C23D C21D C6D 114(3) . . ?
C22D C21D C6D 99(2) . . ?
C23D C21D H21D 107.8 . . ?
C22D C21D H21D 107.8 . . ?
C6D C21D H21D 107.8 . . ?
C7D C22D C21D 108(2) . . ?
C7D C22D H22D 110.0 . . ?
C21D C22D H22D 110.0 . . ?
C7D C22D H22E 110.0 . . ?
C21D C22D H22E 110.0 . . ?
H22D C22D H22E 108.4 . . ?
C21D C23D H23D 109.5 . . ?
C21D C23D H23E 109.5 . . ?
H23D C23D H23E 109.5 . . ?
C21D C23D H23F 109.5 . . ?
H23D C23D H23F 109.5 . . ?
H23E C23D H23F 109.5 . . ?
C25 N1 H1A 109.5 . . ?
C25 N1 H1B 109.5 . . ?
H1A N1 H1B 109.5 . . ?
C25 N1 H1C 109.5 . . ?
H1A N1 H1C 109.5 . . ?
H1B N1 H1C 109.5 . . ?
C25 C24 H24A 109.5 . . ?
C25 C24 H24B 109.5 . . ?
H24A C24 H24B 109.5 . . ?
C25 C24 H24C 109.5 . . ?
H24A C24 H24C 109.5 . . ?
H24B C24 H24C 109.5 . . ?
C26 C25 N1 110.2(4) . . ?
C26 C25 C24 114.9(4) . . ?
N1 C25 C24 108.5(4) . . ?
C26 C25 H25 107.7 . . ?
N1 C25 H25 107.7 . . ?
C24 C25 H25 107.7 . . ?
C31 C26 C27 118.3(5) . . ?
C31 C26 C25 121.5(5) . . ?
C27 C26 C25 120.3(5) . . ?
C26 C27 C28 121.1(7) . . ?
C26 C27 H27 119.4 . . ?
C28 C27 H27 119.4 . . ?
C29 C28 C27 119.8(8) . . ?
C29 C28 H28 120.1 . . ?
C27 C28 H28 120.1 . . ?
C28 C29 C30 120.9(8) . . ?
C28 C29 H29 119.5 . . ?
C30 C29 H29 119.5 . . ?
C29 C30 C31 119.5(8) . . ?
C29 C30 H30 120.2 . . ?
C31 C30 H30 120.2 . . ?
C26 C31 C30 120.4(7) . . ?
C26 C31 H31 119.8 . . ?
C30 C31 H31 119.8 . . ?

loop_
_geom_bond_atom_site_label_1
_geom_bond_atom_site_label_2
_geom_bond_distance
_geom_bond_site_symmetry_2
_geom_bond_publ_flag
O1 C7 1.218(7) . ?
O2 C14 1.259(5) . ?
O3 C14 1.241(5) . ?
C1 C2 1.391(8) . ?
C1 C6 1.391(7) . ?
C1 C7 1.513(7) . ?
C2 C3 1.392(7) . ?
C2 C15 1.508(8) . ?
C3 C4 1.375(7) . ?
C3 H3 0.9300 . ?
C4 C5 1.382(8) . ?
C4 C18 1.526(8) . ?
C5 C6 1.387(7) . ?
C5 H5 0.9300 . ?
C6 C21 1.521(7) . ?
C7 C8 1.489(7) . ?
C8 C13 1.381(7) . ?
C8 C9 1.386(7) . ?
C9 C10 1.371(6) . ?
C9 H9 0.9300 . ?
C10 C11 1.376(7) . ?
C10 H10 0.9300 . ?
C11 C12 1.387(7) . ?
C11 C14 1.519(7) . ?
C12 C13 1.383(7) . ?
C12 H12 0.9300 . ?
C13 H13 0.9300 . ?
C15 C17 1.523(9) . ?
C15 C16 1.524(9) . ?
C15 H15 0.9800 . ?
C16 H16A 0.9600 . ?
C16 H16B 0.9600 . ?
C16 H16C 0.9600 . ?
C17 H17A 0.9600 . ?
C17 H17B 0.9600 . ?
C17 H17C 0.9600 . ?
C18 C20 1.483(10) . ?
C18 C19 1.489(10) . ?
C18 H18 0.9800 . ?
C19 H19A 0.9600 . ?
C19 H19B 0.9600 . ?
C19 H19C 0.9600 . ?
C20 H20A 0.9600 . ?
C20 H20B 0.9600 . ?
C20 H20C 0.9600 . ?
C21 C22 1.513(9) . ?
C21 C23 1.534(9) . ?
C21 H21 0.9800 . ?
C22 H22A 0.9600 . ?
C22 H22B 0.9600 . ?
C22 H22C 0.9600 . ?
C23 H23A 0.9600 . ?
C23 H23B 0.9600 . ?
C23 H23C 0.9600 . ?
O1D C7D 1.43(2) . ?
O2D C14D 1.259(5) . ?
O3D C14D 1.241(5) . ?
C1D C2D 1.38(2) . ?
C1D C6D 1.39(2) . ?
C1D C7D 1.57(2) . ?
C2D C3D 1.41(2) . ?
C2D C15D 1.51(2) . ?
C3D C4D 1.42(2) . ?
C3D H3D 0.9300 . ?
C4D C5D 1.39(2) . ?
C4D C18D 1.57(2) . ?
C5D C6D 1.38(2) . ?
C5D H5D 0.9300 . ?
C6D C21D 1.55(2) . ?
C7D C22D 1.53(2) . ?
C7D C8D 1.53(2) . ?
C8D C13D 1.38(2) . ?
C8D C9D 1.39(2) . ?
C9D C10D 1.39(2) . ?
C9D H9D 0.9300 . ?
C10D C11D 1.41(2) . ?
C10D H10D 0.9300 . ?
C11D C12D 1.38(2) . ?
C11D C14D 1.48(2) . ?
C12D C13D 1.38(2) . ?
C12D H12D 0.9300 . ?
C13D H13D 0.9300 . ?
C15D C16D 1.49(3) . ?
C15D C17D 1.54(3) . ?
C15D H15D 0.9800 . ?
C16D H16D 0.9600 . ?
C16D H16E 0.9600 . ?
C16D H16F 0.9600 . ?
C17D H17D 0.9600 . ?
C17D H17E 0.9600 . ?
C17D H17F 0.9600 . ?
C18D C19D 1.51(3) . ?
C18D C20D 1.54(3) . ?
C18D H18D 0.9800 . ?
C19D H19D 0.9600 . ?
C19D H19E 0.9600 . ?
C19D H19F 0.9600 . ?
C20D H20D 0.9600 . ?
C20D H20E 0.9600 . ?
C20D H20F 0.9600 . ?
C21D C23D 1.50(3) . ?
C21D C22D 1.53(3) . ?
C21D H21D 0.9800 . ?
C22D H22D 0.9700 . ?
C22D H22E 0.9700 . ?
C23D H23D 0.9600 . ?
C23D H23E 0.9600 . ?
C23D H23F 0.9600 . ?
N1 C25 1.502(5) . ?
N1 H1A 0.8900 . ?
N1 H1B 0.8900 . ?
N1 H1C 0.8900 . ?
C24 C25 1.523(7) . ?
C24 H24A 0.9600 . ?
C24 H24B 0.9600 . ?
C24 H24C 0.9600 . ?
C25 C26 1.495(6) . ?
C25 H25 0.9800 . ?
C26 C31 1.371(7) . ?
C26 C27 1.375(7) . ?
C27 C28 1.381(8) . ?
C27 H27 0.9300 . ?
C28 C29 1.347(10) . ?
C28 H28 0.9300 . ?
C29 C30 1.357(10) . ?
C29 H29 0.9300 . ?
C30 C31 1.397(8) . ?
C30 H30 0.9300 . ?
C31 H31 0.9300 . ?

_cod_database_fobs_code 2108806
